data_7130767
loop_
_publ_author_name
'R\"odl, Christian'
'Hierlmeier, Gabriele'
'Wolf, Robert'

_publ_section_title
;
 A homoleptic tris(diphosphacyclobutadiene) tripledecker sandwich complex
;
_journal_name_full 'Chemical Communications'
_journal_paper_doi 10.1039/D2CC04601F
_journal_year 2022
_chemical_formula_moiety 'C30 H54 Co2 P6'
_chemical_formula_sum 'C30 H54 Co2 P6'
_chemical_formula_weight 718.41
_space_group_crystal_system monoclinic
_space_group_IT_number 14
_space_group_name_Hall '-P 2yn'
_space_group_name_H-M_alt 'P 1 21/n 1'
_atom_sites_solution_hydrogens geom
_atom_sites_solution_primary dual
_audit_creation_date 2018-09-24
_audit_creation_method
;
Olex2 1.2
(compiled 2018.05.29 svn.r3508 for OlexSys, GUI svn.r5506)
;
_audit_update_record
;
2022-08-05 deposited with the CCDC.	2022-09-20 downloaded from the CCDC.
;
_cell_angle_alpha 90
_cell_angle_beta 108.105(4)
_cell_angle_gamma 90
_cell_formula_units_Z 2
_cell_length_a 9.9927(3)
_cell_length_b 17.6107(5)
_cell_length_c 10.2590(3)
_cell_measurement_reflns_used 10634
_cell_measurement_temperature 122.98(14)
_cell_measurement_theta_max 74.2580
_cell_measurement_theta_min 4.9680
_cell_volume 1715.98(10)
_computing_cell_refinement 'CrysAlisPro 1.171.38.43 (Rigaku OD, 2015)'
_computing_data_collection 'CrysAlisPro 1.171.38.43 (Rigaku OD, 2015)'
_computing_data_reduction 'CrysAlisPro 1.171.38.43 (Rigaku OD, 2015)'
_computing_molecular_graphics 'Olex2 (Dolomanov et al., 2009)'
_computing_publication_material 'Olex2 (Dolomanov et al., 2009)'
_computing_structure_refinement 'ShelXL (Sheldrick, 2015)'
_computing_structure_solution 'ShelXT (Sheldrick, 2015)'
_diffrn_ambient_environment N~2~
_diffrn_ambient_temperature 122.98(14)
_diffrn_detector 'CCD plate'
_diffrn_detector_area_resol_mean 4.1818
_diffrn_detector_type TitanS2
_diffrn_measured_fraction_theta_full 1.000
_diffrn_measured_fraction_theta_max 0.988
_diffrn_measurement_details
;
List of Runs (angles in degrees, time in seconds):

  # Type    Start    End  Width  t~exp~   \w     \q     \k     \f   Frames
#--------------------------------------------------------------------------
  1  \w    -50.00  27.00   1.00    4.00    --  -44.08  38.00 150.00   77
  2  \w   -118.00  30.00   1.00    4.00    --  -44.08   0.00 120.00  148
  3  \w    -98.00  -3.00   1.00    4.00    --  -44.08 127.00-103.00   95
  4  \w      3.00  98.00   1.00    4.00    --   44.08-127.00-179.00   95
  5  \w     23.00 109.00   1.00   16.00    --  104.50 -94.00 -30.00   86
  6  \w     33.00 121.00   1.00   16.00    --  104.50-125.00 -90.00   88
  7  \w     36.00  98.00   1.00   16.00    --  104.50 -45.00 -60.00   62
  8  \w     68.00 178.00   1.00   16.00    --  104.50  15.00 -30.00  110
  9  \w     27.00 141.00   1.00   16.00    --  104.50 -15.00   0.00  114
 10  \w     36.00  98.00   1.00   16.00    --  104.50 -45.00  90.00   62
 11  \w     33.00 121.00   1.00   16.00    --  104.50-125.00 120.00   88
 12  \w     82.00 173.00   1.00   16.00    --  104.50  45.00   0.00   91
 13  \w     33.00 121.00   1.00   16.00    --  104.50-125.00 -30.00   88
 14  \w     32.00  91.00   1.00   16.00    --  104.50 -30.00-180.00   59
 15  \w     32.00  91.00   1.00   16.00    --  104.50 -30.00 -30.00   59
 16  \w     33.00 121.00   1.00   16.00    --  104.50-125.00  90.00   88
 17  \w     32.00  91.00   1.00   16.00    --  104.50 -30.00 120.00   59
 18  \w     35.00 130.00   1.00   16.00    --  104.50 -61.00-180.00   95
 19  \w     23.00 109.00   1.00   16.00    --  104.50 -94.00-180.00   86
 20  \w     23.00 109.00   1.00   16.00    --  104.50 -94.00 120.00   86
 21  \w   -113.00 -73.00   1.00    4.00    --  -44.08 -57.00  60.00   40
;
_diffrn_measurement_device 'four-circle diffractometer'
_diffrn_measurement_device_type 'GV1000, TitanS2'
_diffrn_measurement_method '\w scans'
_diffrn_orient_matrix_type 'CrysAlisPro convention (1999,Acta A55,543-557)'
_diffrn_orient_matrix_UB_11 -0.1004287000
_diffrn_orient_matrix_UB_12 -0.0685804000
_diffrn_orient_matrix_UB_13 -0.0388495000
_diffrn_orient_matrix_UB_21 0.1273407000
_diffrn_orient_matrix_UB_22 -0.0540916000
_diffrn_orient_matrix_UB_23 0.0357077000
_diffrn_orient_matrix_UB_31 -0.0032706000
_diffrn_orient_matrix_UB_32 -0.0048059000
_diffrn_orient_matrix_UB_33 0.1489047000
_diffrn_radiation_monochromator mirror
_diffrn_radiation_probe x-ray
_diffrn_radiation_type CuK\a
_diffrn_radiation_wavelength 1.54184
_diffrn_reflns_av_R_equivalents 0.0485
_diffrn_reflns_av_unetI/netI 0.0294
_diffrn_reflns_Laue_measured_fraction_full 1.000
_diffrn_reflns_Laue_measured_fraction_max 0.988
_diffrn_reflns_limit_h_max 12
_diffrn_reflns_limit_h_min -12
_diffrn_reflns_limit_k_max 21
_diffrn_reflns_limit_k_min -22
_diffrn_reflns_limit_l_max 12
_diffrn_reflns_limit_l_min -8
_diffrn_reflns_number 21151
_diffrn_reflns_point_group_measured_fraction_full 1.000
_diffrn_reflns_point_group_measured_fraction_max 0.988
_diffrn_reflns_theta_full 67.000
_diffrn_reflns_theta_max 74.542
_diffrn_reflns_theta_min 5.023
_diffrn_source 'gradient vaccum rotating-anode X-ray tube'
_diffrn_source_type 'GV1000 (Cu) X-ray Source'
_exptl_absorpt_coefficient_mu 10.351
_exptl_absorpt_correction_T_max 0.887
_exptl_absorpt_correction_T_min 0.589
_exptl_absorpt_correction_type gaussian
_exptl_absorpt_process_details
;
CrysAlisPro 1.171.38.43 (Rigaku Oxford Diffraction, 2015)
Numerical absorption correction based on gaussian integration over
			a multifaceted crystal model
Empirical absorption correction using spherical harmonics,
 implemented in SCALE3 ABSPACK scaling algorithm.
;
_exptl_crystal_colour 'clear green'
_exptl_crystal_colour_lustre clear
_exptl_crystal_colour_primary green
_exptl_crystal_density_diffrn 1.390
_exptl_crystal_description plate
_exptl_crystal_F_000 756
_exptl_crystal_size_max 0.169
_exptl_crystal_size_mid 0.081
_exptl_crystal_size_min 0.036
_refine_diff_density_max 0.551
_refine_diff_density_min -0.268
_refine_diff_density_rms 0.070
_refine_ls_extinction_method none
_refine_ls_goodness_of_fit_ref 1.122
_refine_ls_hydrogen_treatment constr
_refine_ls_matrix_type full
_refine_ls_number_parameters 181
_refine_ls_number_reflns 3481
_refine_ls_number_restraints 0
_refine_ls_restrained_S_all 1.122
_refine_ls_R_factor_all 0.0366
_refine_ls_R_factor_gt 0.0339
_refine_ls_shift/su_max 0.000
_refine_ls_shift/su_mean 0.000
_refine_ls_structure_factor_coef Fsqd
_refine_ls_weighting_details 'w=1/[\s^2^(Fo^2^)+(0.0415P)^2^+1.1890P] where P=(Fo^2^+2Fc^2^)/3'
_refine_ls_weighting_scheme calc
_refine_ls_wR_factor_gt 0.0879
_refine_ls_wR_factor_ref 0.0898
_reflns_Friedel_coverage 0.000
_reflns_number_gt 3250
_reflns_number_total 3481
_reflns_threshold_expression 'I > 2\s(I)'
_cod_data_source_file d2cc04601f2.cif
_cod_data_source_block mp
_cod_original_cell_volume 1715.98(9)
_cod_database_code 7130767
_shelx_shelxl_version_number 2016/6
_chemical_oxdiff_formula 'C30 H54 Co2 P6 '
_shelx_space_group_comment
;
The symmetry employed for this shelxl refinement is uniquely defined
by the following loop, which should always be used as a source of
symmetry information in preference to the above space-group names.
They are only intended as comments.
;
_reflns_odcompleteness_completeness 100.00
_reflns_odcompleteness_iscentric 1
_reflns_odcompleteness_theta 70.93
_olex2_refinement_description
;
1. Fixed Uiso
 At 1.5 times of:
  All C(H,H,H) groups
2.a Idealised Me refined as rotating group:
 C14(H14A,H14B,H14C), C7(H7A,H7B,H7C), C15(H15A,H15B,H15C), C6(H6A,H6B,H6C),
 C10(H10A,H10B,H10C), C13(H13A,H13B,H13C), C11(H11A,H11B,H11C), C9(H9A,H9B,H9C),
  C5(H5A,H5B,H5C)
;
_olex2_submission_special_instructions 'No special instructions were received'
_oxdiff_exptl_absorpt_empirical_details
;
Empirical correction (ABSPACK) includes:
- Absorption correction using spherical harmonics
- Frame scaling
;
_oxdiff_exptl_absorpt_empirical_full_max 1.636
_oxdiff_exptl_absorpt_empirical_full_min 0.738

loop_
_space_group_symop_operation_xyz
'x, y, z'
'-x+1/2, y+1/2, -z+1/2'
'-x, -y, -z'
'x-1/2, -y-1/2, z-1/2'

loop_
_atom_site_label
_atom_site_type_symbol
_atom_site_fract_x
_atom_site_fract_y
_atom_site_fract_z
_atom_site_U_iso_or_equiv
_atom_site_adp_type
_atom_site_occupancy
_atom_site_site_symmetry_order
_atom_site_calc_flag
_atom_site_refinement_flags_posn
_atom_site_refinement_flags_adp
_atom_site_refinement_flags_occupancy
_atom_site_disorder_assembly
_atom_site_disorder_group
Co1 Co 0.60416(4) 0.43129(2) 0.61617(3) 0.01721(11) Uani 1 1 d . . . . .
P1 P 0.37553(6) 0.45987(3) 0.49772(6) 0.01931(13) Uani 1 1 d . . . . .
P2 P 0.72313(6) 0.31812(3) 0.63810(6) 0.02237(14) Uani 1 1 d . . . . .
P3 P 0.69879(6) 0.40735(3) 0.84396(6) 0.02186(14) Uani 1 1 d . . . . .
C3 C 0.8077(2) 0.39845(13) 0.7354(2) 0.0218(5) Uani 1 1 d . . . . .
C1 C 0.4922(2) 0.53655(12) 0.5955(2) 0.0198(4) Uani 1 1 d . . . . .
C12 C 0.9503(3) 0.43094(14) 0.7450(3) 0.0263(5) Uani 1 1 d . . . . .
C2 C 0.6044(2) 0.33322(13) 0.7340(2) 0.0220(4) Uani 1 1 d . . . . .
C4 C 0.4849(3) 0.58168(14) 0.7219(2) 0.0239(5) Uani 1 1 d . . . . .
C8 C 0.4845(3) 0.28257(14) 0.7414(3) 0.0264(5) Uani 1 1 d . . . . .
C14 C 0.9809(3) 0.42001(18) 0.6096(3) 0.0353(6) Uani 1 1 d . . . . .
H14A H 0.975702 0.366982 0.586886 0.053 Uiso 1 1 calc GR . . . .
H14B H 1.073461 0.438699 0.618230 0.053 Uiso 1 1 calc GR . . . .
H14C H 0.912680 0.447460 0.538466 0.053 Uiso 1 1 calc GR . . . .
C7 C 0.4126(3) 0.53369(17) 0.8052(3) 0.0325(6) Uani 1 1 d . . . . .
H7A H 0.320055 0.519686 0.748071 0.049 Uiso 1 1 calc GR . . . .
H7B H 0.405319 0.562634 0.881974 0.049 Uiso 1 1 calc GR . . . .
H7C H 0.466947 0.488685 0.837528 0.049 Uiso 1 1 calc GR . . . .
C15 C 1.0598(3) 0.38694(17) 0.8577(3) 0.0329(6) Uani 1 1 d . . . . .
H15A H 1.040781 0.393252 0.943246 0.049 Uiso 1 1 calc GR . . . .
H15B H 1.152166 0.405996 0.866335 0.049 Uiso 1 1 calc GR . . . .
H15C H 1.055068 0.334027 0.834257 0.049 Uiso 1 1 calc GR . . . .
C6 C 0.6332(3) 0.60406(16) 0.8103(3) 0.0340(6) Uani 1 1 d . . . . .
H6A H 0.687724 0.559089 0.842609 0.051 Uiso 1 1 calc GR . . . .
H6B H 0.627608 0.633479 0.887233 0.051 Uiso 1 1 calc GR . . . .
H6C H 0.677387 0.633671 0.756607 0.051 Uiso 1 1 calc GR . . . .
C10 C 0.3750(3) 0.32573(17) 0.7875(3) 0.0369(6) Uani 1 1 d . . . . .
H10A H 0.420184 0.350513 0.873316 0.055 Uiso 1 1 calc GR . . . .
H10B H 0.305558 0.290838 0.798679 0.055 Uiso 1 1 calc GR . . . .
H10C H 0.330330 0.363023 0.719748 0.055 Uiso 1 1 calc GR . . . .
C13 C 0.9622(3) 0.51489(16) 0.7844(3) 0.0364(6) Uani 1 1 d . . . . .
H13A H 0.901419 0.544186 0.710681 0.055 Uiso 1 1 calc GR . . . .
H13B H 1.057774 0.531377 0.801746 0.055 Uiso 1 1 calc GR . . . .
H13C H 0.935058 0.521882 0.865483 0.055 Uiso 1 1 calc GR . . . .
C11 C 0.5493(3) 0.22065(17) 0.8482(3) 0.0398(7) Uani 1 1 d . . . . .
H11A H 0.621401 0.194285 0.822632 0.060 Uiso 1 1 calc GR . . . .
H11B H 0.477341 0.185370 0.852022 0.060 Uiso 1 1 calc GR . . . .
H11C H 0.589428 0.243676 0.936591 0.060 Uiso 1 1 calc GR . . . .
C9 C 0.4150(3) 0.24484(18) 0.6034(3) 0.0415(7) Uani 1 1 d . . . . .
H9A H 0.370809 0.282832 0.536865 0.062 Uiso 1 1 calc GR . . . .
H9B H 0.345297 0.209338 0.612068 0.062 Uiso 1 1 calc GR . . . .
H9C H 0.484912 0.218535 0.574366 0.062 Uiso 1 1 calc GR . . . .
C5 C 0.4004(4) 0.65538(18) 0.6868(3) 0.0429(7) Uani 1 1 d . . . . .
H5A H 0.442859 0.688120 0.635915 0.064 Uiso 1 1 calc GR . . . .
H5B H 0.399912 0.680284 0.769847 0.064 Uiso 1 1 calc GR . . . .
H5C H 0.305535 0.644010 0.632473 0.064 Uiso 1 1 calc GR . . . .

loop_
_atom_site_aniso_label
_atom_site_aniso_U_11
_atom_site_aniso_U_22
_atom_site_aniso_U_33
_atom_site_aniso_U_23
_atom_site_aniso_U_13
_atom_site_aniso_U_12
Co1 0.01802(19) 0.01791(19) 0.01582(18) 0.00146(12) 0.00542(14) 0.00262(13)
P1 0.0187(3) 0.0201(3) 0.0194(3) 0.0015(2) 0.0064(2) 0.0011(2)
P2 0.0235(3) 0.0200(3) 0.0246(3) 0.0008(2) 0.0090(2) 0.0036(2)
P3 0.0220(3) 0.0257(3) 0.0176(3) 0.0012(2) 0.0058(2) 0.0019(2)
C3 0.0192(10) 0.0244(11) 0.0215(11) 0.0034(8) 0.0057(9) 0.0035(9)
C1 0.0242(11) 0.0188(10) 0.0169(10) 0.0003(8) 0.0074(9) 0.0044(8)
C12 0.0203(11) 0.0286(13) 0.0293(13) 0.0039(9) 0.0065(10) 0.0017(9)
C2 0.0225(11) 0.0223(11) 0.0213(11) 0.0033(8) 0.0069(9) 0.0023(9)
C4 0.0307(13) 0.0242(11) 0.0175(11) -0.0019(9) 0.0086(9) 0.0060(10)
C8 0.0250(12) 0.0238(12) 0.0308(12) 0.0038(10) 0.0091(10) -0.0005(9)
C14 0.0273(13) 0.0470(16) 0.0357(14) 0.0057(12) 0.0158(11) -0.0041(12)
C7 0.0344(14) 0.0404(15) 0.0266(13) -0.0034(11) 0.0152(11) 0.0045(11)
C15 0.0221(12) 0.0397(15) 0.0354(14) 0.0046(11) 0.0068(10) 0.0041(11)
C6 0.0410(15) 0.0305(14) 0.0292(13) -0.0084(10) 0.0087(11) -0.0021(11)
C10 0.0312(14) 0.0339(14) 0.0529(17) 0.0047(12) 0.0237(13) -0.0012(11)
C13 0.0231(12) 0.0301(14) 0.0524(17) 0.0006(12) 0.0063(12) -0.0022(10)
C11 0.0341(14) 0.0342(15) 0.0517(17) 0.0171(13) 0.0141(13) -0.0002(12)
C9 0.0392(16) 0.0410(16) 0.0424(16) -0.0074(13) 0.0101(13) -0.0140(13)
C5 0.062(2) 0.0385(16) 0.0272(13) -0.0009(11) 0.0122(13) 0.0231(14)

loop_
_atom_type_symbol
_atom_type_description
_atom_type_scat_dispersion_real
_atom_type_scat_dispersion_imag
_atom_type_scat_source
C C 0.0181 0.0091 'International Tables Vol C Tables 4.2.6.8 and 6.1.1.4'
H H 0.0000 0.0000 'International Tables Vol C Tables 4.2.6.8 and 6.1.1.4'
Co Co -2.3653 3.6143 'International Tables Vol C Tables 4.2.6.8 and 6.1.1.4'
P P 0.2955 0.4335 'International Tables Vol C Tables 4.2.6.8 and 6.1.1.4'

loop_
_exptl_crystal_face_index_h
_exptl_crystal_face_index_k
_exptl_crystal_face_index_l
_exptl_crystal_face_perp_dist
0 -1 -6 0.0397
0 1 6 0.0411
1 -7 5 0.0366
0 6 -5 0.0312
1 11 -1 0.0201
-1 9 4 0.0235
6 2 1 0.0579
-1 7 -5 0.0209
-2 11 2 0.0068
-6 -2 4 0.0743
6 -2 1 0.0531
1 -11 0 0.0213

loop_
_geom_angle_atom_site_label_1
_geom_angle_atom_site_label_2
_geom_angle_atom_site_label_3
_geom_angle
_geom_angle_site_symmetry_1
_geom_angle_site_symmetry_3
_geom_angle_publ_flag
P1 Co1 P1 77.08(3) . 3_666 ?
P1 Co1 P2 130.72(3) 3_666 . ?
P1 Co1 P2 130.16(3) . . ?
P3 Co1 P1 128.00(3) . . ?
P3 Co1 P1 127.35(3) . 3_666 ?
P3 Co1 P2 72.58(2) . . ?
C3 Co1 P1 175.02(7) . . ?
C3 Co1 P1 107.72(7) . 3_666 ?
C3 Co1 P2 47.65(7) . . ?
C3 Co1 P3 48.11(7) . . ?
C3 Co1 C1 134.86(9) . 3_666 ?
C3 Co1 C1 132.59(9) . . ?
C3 Co1 C2 67.20(9) . . ?
C1 Co1 P1 49.38(6) 3_666 3_666 ?
C1 Co1 P1 49.58(6) . . ?
C1 Co1 P1 49.48(6) . 3_666 ?
C1 Co1 P1 49.31(6) 3_666 . ?
C1 Co1 P2 112.43(6) 3_666 . ?
C1 Co1 P2 179.71(7) . . ?
C1 Co1 P3 107.46(6) . . ?
C1 Co1 P3 174.97(6) 3_666 . ?
C1 Co1 C1 67.52(9) . 3_666 ?
C2 Co1 P1 107.96(7) . . ?
C2 Co1 P1 174.60(7) . 3_666 ?
C2 Co1 P2 47.48(7) . . ?
C2 Co1 P3 48.07(7) . . ?
C2 Co1 C1 135.43(9) . 3_666 ?
C2 Co1 C1 132.33(9) . . ?
Co1 P1 Co1 102.91(3) . 3_666 ?
C1 P1 Co1 61.76(7) . 3_666 ?
C1 P1 Co1 61.82(7) 3_666 . ?
C1 P1 Co1 61.20(7) 3_666 3_666 ?
C1 P1 Co1 61.18(7) . . ?
C1 P1 C1 80.00(10) 3_666 . ?
C3 P2 Co1 60.51(8) . . ?
C2 P2 Co1 60.73(8) . . ?
C2 P2 C3 81.58(11) . . ?
C3 P3 Co1 61.02(8) . . ?
C3 P3 C2 81.23(11) . . ?
C2 P3 Co1 61.18(7) . . ?
P2 C3 Co1 71.83(9) . . ?
P2 C3 P3 98.25(12) . . ?
P3 C3 Co1 70.88(8) . . ?
C12 C3 Co1 131.01(17) . . ?
C12 C3 P2 127.57(18) . . ?
C12 C3 P3 132.11(18) . . ?
Co1 C1 Co1 112.48(9) . 3_666 ?
P1 C1 Co1 69.32(7) 3_666 . ?
P1 C1 Co1 68.87(7) 3_666 3_666 ?
P1 C1 Co1 68.85(7) . 3_666 ?
P1 C1 Co1 69.24(7) . . ?
P1 C1 P1 100.00(10) 3_666 . ?
C4 C1 Co1 126.01(15) . 3_666 ?
C4 C1 Co1 121.51(15) . . ?
C4 C1 P1 129.98(18) . 3_666 ?
C4 C1 P1 129.97(17) . . ?
C3 C12 C14 110.2(2) . . ?
C3 C12 C15 107.2(2) . . ?
C3 C12 C13 112.3(2) . . ?
C14 C12 C15 109.0(2) . . ?
C14 C12 C13 110.0(2) . . ?
C13 C12 C15 108.1(2) . . ?
P2 C2 Co1 71.79(8) . . ?
P2 C2 P3 98.40(12) . . ?
P3 C2 Co1 70.75(8) . . ?
C8 C2 Co1 130.63(17) . . ?
C8 C2 P2 127.78(18) . . ?
C8 C2 P3 131.95(18) . . ?
C7 C4 C1 109.7(2) . . ?
C6 C4 C1 110.0(2) . . ?
C6 C4 C7 110.5(2) . . ?
C6 C4 C5 106.5(2) . . ?
C5 C4 C1 113.9(2) . . ?
C5 C4 C7 106.1(2) . . ?
C2 C8 C10 112.2(2) . . ?
C2 C8 C11 106.8(2) . . ?
C2 C8 C9 110.5(2) . . ?
C10 C8 C11 108.4(2) . . ?
C9 C8 C10 110.0(2) . . ?
C9 C8 C11 108.8(2) . . ?
C12 C14 H14A 109.5 . . ?
C12 C14 H14B 109.5 . . ?
C12 C14 H14C 109.5 . . ?
H14A C14 H14B 109.5 . . ?
H14A C14 H14C 109.5 . . ?
H14B C14 H14C 109.5 . . ?
C4 C7 H7A 109.5 . . ?
C4 C7 H7B 109.5 . . ?
C4 C7 H7C 109.5 . . ?
H7A C7 H7B 109.5 . . ?
H7A C7 H7C 109.5 . . ?
H7B C7 H7C 109.5 . . ?
C12 C15 H15A 109.5 . . ?
C12 C15 H15B 109.5 . . ?
C12 C15 H15C 109.5 . . ?
H15A C15 H15B 109.5 . . ?
H15A C15 H15C 109.5 . . ?
H15B C15 H15C 109.5 . . ?
C4 C6 H6A 109.5 . . ?
C4 C6 H6B 109.5 . . ?
C4 C6 H6C 109.5 . . ?
H6A C6 H6B 109.5 . . ?
H6A C6 H6C 109.5 . . ?
H6B C6 H6C 109.5 . . ?
C8 C10 H10A 109.5 . . ?
C8 C10 H10B 109.5 . . ?
C8 C10 H10C 109.5 . . ?
H10A C10 H10B 109.5 . . ?
H10A C10 H10C 109.5 . . ?
H10B C10 H10C 109.5 . . ?
C12 C13 H13A 109.5 . . ?
C12 C13 H13B 109.5 . . ?
C12 C13 H13C 109.5 . . ?
H13A C13 H13B 109.5 . . ?
H13A C13 H13C 109.5 . . ?
H13B C13 H13C 109.5 . . ?
C8 C11 H11A 109.5 . . ?
C8 C11 H11B 109.5 . . ?
C8 C11 H11C 109.5 . . ?
H11A C11 H11B 109.5 . . ?
H11A C11 H11C 109.5 . . ?
H11B C11 H11C 109.5 . . ?
C8 C9 H9A 109.5 . . ?
C8 C9 H9B 109.5 . . ?
C8 C9 H9C 109.5 . . ?
H9A C9 H9B 109.5 . . ?
H9A C9 H9C 109.5 . . ?
H9B C9 H9C 109.5 . . ?
C4 C5 H5A 109.5 . . ?
C4 C5 H5B 109.5 . . ?
C4 C5 H5C 109.5 . . ?
H5A C5 H5B 109.5 . . ?
H5A C5 H5C 109.5 . . ?
H5B C5 H5C 109.5 . . ?

loop_
_geom_bond_atom_site_label_1
_geom_bond_atom_site_label_2
_geom_bond_distance
_geom_bond_site_symmetry_2
_geom_bond_publ_flag
Co1 P1 2.2864(6) 3_666 ?
Co1 P1 2.2856(7) . ?
Co1 P2 2.2956(7) . ?
Co1 P3 2.2715(7) . ?
Co1 C3 2.103(2) . ?
Co1 C1 2.141(2) . ?
Co1 C1 2.160(2) 3_666 ?
Co1 C2 2.108(2) . ?
P1 C1 1.861(2) . ?
P1 C1 1.858(2) 3_666 ?
P2 C3 1.786(2) . ?
P2 C2 1.781(2) . ?
P3 C3 1.790(2) . ?
P3 C2 1.790(2) . ?
C3 C12 1.509(3) . ?
C1 C4 1.542(3) . ?
C12 C14 1.524(4) . ?
C12 C15 1.533(3) . ?
C12 C13 1.528(4) . ?
C2 C8 1.514(3) . ?
C4 C7 1.533(4) . ?
C4 C6 1.529(4) . ?
C4 C5 1.529(4) . ?
C8 C10 1.524(4) . ?
C8 C11 1.539(4) . ?
C8 C9 1.522(4) . ?
C14 H14A 0.9600 . ?
C14 H14B 0.9600 . ?
C14 H14C 0.9600 . ?
C7 H7A 0.9600 . ?
C7 H7B 0.9600 . ?
C7 H7C 0.9600 . ?
C15 H15A 0.9600 . ?
C15 H15B 0.9600 . ?
C15 H15C 0.9600 . ?
C6 H6A 0.9600 . ?
C6 H6B 0.9600 . ?
C6 H6C 0.9600 . ?
C10 H10A 0.9600 . ?
C10 H10B 0.9600 . ?
C10 H10C 0.9600 . ?
C13 H13A 0.9600 . ?
C13 H13B 0.9600 . ?
C13 H13C 0.9600 . ?
C11 H11A 0.9600 . ?
C11 H11B 0.9600 . ?
C11 H11C 0.9600 . ?
C9 H9A 0.9600 . ?
C9 H9B 0.9600 . ?
C9 H9C 0.9600 . ?
C5 H5A 0.9600 . ?
C5 H5B 0.9600 . ?
C5 H5C 0.9600 . ?

loop_
_exptl_oxdiff_crystal_face_indexfrac_h
_exptl_oxdiff_crystal_face_indexfrac_k
_exptl_oxdiff_crystal_face_indexfrac_l
_exptl_oxdiff_crystal_face_x
_exptl_oxdiff_crystal_face_y
_exptl_oxdiff_crystal_face_z
0.0093 -0.9916 -6.0036 0.3003 -0.1596 -0.8892
-0.0093 0.9916 6.0036 -0.3003 0.1596 0.8892
0.9929 -7.0041 4.9951 0.1866 0.6837 0.7742
0.0069 6.0047 -4.9958 -0.2184 -0.5023 -0.7728
1.0001 10.9978 -0.9885 -0.8163 -0.5028 -0.2033
-1.0069 8.9914 4.0107 -0.6713 -0.4714 0.5573
5.9969 1.9991 1.0047 -0.7784 0.6914 0.1204
-0.9929 7.0041 -4.9951 -0.1866 -0.6837 -0.7742
-2.0038 10.9932 2.0116 -0.6308 -0.7780 0.2533
-6.0045 -2.0058 3.9974 0.5853 -0.5134 0.6245
5.9973 -1.9996 1.0005 -0.5040 0.9076 0.1390
1.0010 -10.9961 -0.0112 0.6540 0.7219 0.0479
